data_4081446
loop_
_publ_author_name
'Adams, Richard D.'
'Zhang, Qiang'

_publ_section_title
;
 Structures and Bonding of \h2-Bridging CO Ligands and Their Influence on
 the Structures and Rearrangements of Higher Nuclearity Metal Carbonyl
 Cluster Complexes
;
_journal_issue 18
_journal_name_full Organometallics
_journal_page_first 5171
_journal_paper_doi 10.1021/om400722z
_journal_volume 32
_journal_year 2013
_chemical_formula_sum 'C37 H55 Ir O13 P2 Ru4'
_chemical_formula_weight 1366.23
_chemical_name_systematic
; 
 ? 
;
_space_group_IT_number 14
_symmetry_cell_setting monoclinic
_symmetry_space_group_name_Hall '-P 2yn'
_symmetry_space_group_name_H-M 'P 1 21/n 1'
_atom_sites_solution_hydrogens geom
_atom_sites_solution_primary direct
_atom_sites_solution_secondary difmap
_audit_creation_method SHELXL-97
_cell_angle_alpha 90.00
_cell_angle_beta 94.8730(10)
_cell_angle_gamma 90.00
_cell_formula_units_Z 4
_cell_length_a 9.0240(3)
_cell_length_b 19.1783(6)
_cell_length_c 27.1206(8)
_cell_measurement_reflns_used 5332
_cell_measurement_temperature 294(2)
_cell_measurement_theta_max 25.89
_cell_measurement_theta_min 2.25
_cell_volume 4676.7(3)
_computing_cell_refinement 'SAINT+  V6.45 (Bruker, 2003)'
_computing_data_collection 'SMART V5.632 (Bruker, 2005)'
_computing_data_reduction 'SAINT+  V6.45'
_computing_molecular_graphics 'SHELXTL V6.1 (Sheldrick, 2000)'
_computing_publication_material 'SHELXTL V6.1'
_computing_structure_refinement 'SHELXL-97 (Sheldrick, 1997)'
_computing_structure_solution 'SHELXS-97 (Sheldrick, 1990)'
_diffrn_ambient_temperature 294(2)
_diffrn_measured_fraction_theta_full 1.000
_diffrn_measured_fraction_theta_max 1.000
_diffrn_measurement_device_type 'Bruker SMART APEX CCD diffractometer'
_diffrn_measurement_method 'omega scans'
_diffrn_radiation_monochromator graphite
_diffrn_radiation_source 'fine-focus sealed tube'
_diffrn_radiation_type MoK\a
_diffrn_radiation_wavelength 0.71073
_diffrn_reflns_av_R_equivalents 0.0438
_diffrn_reflns_av_sigmaI/netI 0.0257
_diffrn_reflns_limit_h_max 10
_diffrn_reflns_limit_h_min -10
_diffrn_reflns_limit_k_max 22
_diffrn_reflns_limit_k_min -22
_diffrn_reflns_limit_l_max 32
_diffrn_reflns_limit_l_min -32
_diffrn_reflns_number 57791
_diffrn_reflns_theta_full 25.03
_diffrn_reflns_theta_max 25.03
_diffrn_reflns_theta_min 1.51
_diffrn_standards_decay_% <1
_exptl_absorpt_coefficient_mu 4.222
_exptl_absorpt_correction_T_max 1.000
_exptl_absorpt_correction_T_min 0.859
_exptl_absorpt_correction_type multi-scan
_exptl_absorpt_process_details '(SADABS, Bruker, 1997)'
_exptl_crystal_colour Black
_exptl_crystal_density_diffrn 1.940
_exptl_crystal_density_method 'not measured'
_exptl_crystal_description Block
_exptl_crystal_F_000 2656
_exptl_crystal_size_max 0.1
_exptl_crystal_size_mid 0.1
_exptl_crystal_size_min 0.1
_refine_diff_density_max 0.759
_refine_diff_density_min -0.391
_refine_diff_density_rms 0.086
_refine_ls_extinction_method none
_refine_ls_goodness_of_fit_ref 1.041
_refine_ls_hydrogen_treatment mixed
_refine_ls_matrix_type full
_refine_ls_number_parameters 536
_refine_ls_number_reflns 8270
_refine_ls_number_restraints 0
_refine_ls_restrained_S_all 1.041
_refine_ls_R_factor_all 0.0360
_refine_ls_R_factor_gt 0.0282
_refine_ls_shift/su_max 0.001
_refine_ls_shift/su_mean 0.000
_refine_ls_structure_factor_coef Fsqd
_refine_ls_weighting_details 'calc w=1/[\s^2^(Fo^2^)+(0.0295P)^2^+2.6816P] where P=(Fo^2^+2Fc^2^)/3'
_refine_ls_weighting_scheme calc
_refine_ls_wR_factor_gt 0.0612
_refine_ls_wR_factor_ref 0.0651
_reflns_number_gt 7188
_reflns_number_total 8270
_reflns_threshold_expression >2sigma(I)
_cod_data_source_file om400722z_si_002.cif
_cod_data_source_block 4
_cod_depositor_comments
;
The following automatic conversions were performed:

'_symmetry_cell_setting' value 'Monoclinic' changed to 'monoclinic'
according to /home/saulius/struct/CIF-dictionaries/cif_core.dic
dictionary named 'cif_core.dic' version 2.4.2 from
2011-04-26.

'_exptl_absorpt_correction_type' value 'Multi-Scan'
changed to 'multi-scan' according to
/home/saulius/struct/CIF-dictionaries/cif_core.dic dictionary named
'cif_core.dic' version 2.4.2 from 2011-04-26.

Automatic conversion script
Id: cif_fix_values 1891 2012-01-12 08:04:46Z andrius 
;
_cod_original_sg_symbol_H-M P2(1)/n
_cod_database_code 4081446

loop_
_symmetry_equiv_pos_as_xyz
'x, y, z'
'-x+1/2, y+1/2, -z+1/2'
'-x, -y, -z'
'x-1/2, -y-1/2, z-1/2'

loop_
_atom_site_label
_atom_site_type_symbol
_atom_site_fract_x
_atom_site_fract_y
_atom_site_fract_z
_atom_site_U_iso_or_equiv
_atom_site_adp_type
_atom_site_occupancy
_atom_site_symmetry_multiplicity
_atom_site_calc_flag
_atom_site_refinement_flags
Ir1 Ir 0.25085(2) 0.174979(9) 0.143088(6) 0.04113(6) Uani 1 1 d .
Ru1 Ru 0.13479(4) 0.244869(18) 0.055705(13) 0.03714(9) Uani 1 1 d .
Ru2 Ru 0.34651(4) 0.284131(19) -0.014467(13) 0.03978(9) Uani 1 1 d .
Ru3 Ru 0.45321(4) 0.238037(18) 0.083876(13) 0.03806(9) Uani 1 1 d .
Ru4 Ru 0.26134(4) 0.322281(19) 0.135193(13) 0.04260(10) Uani 1 1 d .
P1 P 0.22923(14) 0.04734(6) 0.14656(4) 0.0468(3) Uani 1 1 d .
P2 P 0.27877(14) 0.33958(6) -0.09644(4) 0.0458(3) Uani 1 1 d .
H1 H 0.284(4) 0.1736(19) 0.0795(15) 0.042(12) Uiso 1 1 d .
C1 C 0.3075(5) 0.3234(2) 0.06122(17) 0.0416(10) Uani 1 1 d .
C2 C 0.2177(6) 0.1872(3) 0.20803(19) 0.0558(13) Uani 1 1 d .
C3 C 0.4851(5) 0.1937(3) 0.15349(18) 0.0504(12) Uani 1 1 d .
C4 C 0.0136(6) 0.2075(3) 0.10842(19) 0.0539(12) Uani 1 1 d .
C11 C 0.0019(5) 0.3169(3) 0.03784(18) 0.0501(12) Uani 1 1 d .
C12 C 0.0561(5) 0.1822(3) 0.00612(18) 0.0508(12) Uani 1 1 d .
C21 C 0.3395(5) 0.1948(3) -0.03837(17) 0.0475(11) Uani 1 1 d .
C22 C 0.5473(6) 0.2896(3) -0.02394(18) 0.0634(14) Uani 1 1 d .
C31 C 0.6137(5) 0.2996(3) 0.09462(18) 0.0526(12) Uani 1 1 d .
C32 C 0.5739(5) 0.1732(3) 0.05324(17) 0.0520(12) Uani 1 1 d .
C41 C 0.4016(6) 0.3307(3) 0.1916(2) 0.0669(15) Uani 1 1 d .
C42 C 0.0862(7) 0.3252(3) 0.1703(2) 0.0688(16) Uani 1 1 d .
C43 C 0.2523(8) 0.4202(3) 0.1240(2) 0.0773(18) Uani 1 1 d .
C44 C 0.0246(6) 0.0185(3) 0.1417(2) 0.0710(16) Uani 1 1 d .
C45 C -0.0401(6) 0.0315(3) 0.0871(2) 0.0806(18) Uani 1 1 d .
H45A H -0.1456 0.0236 0.0845 0.121 Uiso 1 1 calc R
H45B H 0.0060 0.0002 0.0654 0.121 Uiso 1 1 calc R
H45C H -0.0205 0.0788 0.0780 0.121 Uiso 1 1 calc R
C46 C -0.0651(7) 0.0615(3) 0.1768(2) 0.089(2) Uani 1 1 d .
H46A H -0.1669 0.0644 0.1635 0.134 Uiso 1 1 calc R
H46B H -0.0239 0.1076 0.1803 0.134 Uiso 1 1 calc R
H46C H -0.0604 0.0393 0.2087 0.134 Uiso 1 1 calc R
C47 C -0.0018(7) -0.0594(3) 0.1536(3) 0.100(2) Uani 1 1 d .
H47A H 0.0308 -0.0684 0.1876 0.150 Uiso 1 1 calc R
H47B H 0.0533 -0.0882 0.1327 0.150 Uiso 1 1 calc R
H47C H -0.1059 -0.0699 0.1479 0.150 Uiso 1 1 calc R
C48 C 0.3174(8) 0.0099(3) 0.2078(2) 0.0823(19) Uani 1 1 d .
C49 C 0.2124(10) 0.0214(4) 0.2499(2) 0.121(3) Uani 1 1 d .
H49A H 0.2636 0.0090 0.2811 0.181 Uiso 1 1 calc R
H49B H 0.1255 -0.0072 0.2439 0.181 Uiso 1 1 calc R
H49C H 0.1833 0.0695 0.2505 0.181 Uiso 1 1 calc R
C50 C 0.3554(8) -0.0696(3) 0.2061(2) 0.099(2) Uani 1 1 d .
H50A H 0.4302 -0.0772 0.1835 0.149 Uiso 1 1 calc R
H50B H 0.2674 -0.0954 0.1952 0.149 Uiso 1 1 calc R
H50C H 0.3919 -0.0851 0.2386 0.149 Uiso 1 1 calc R
C51 C 0.4648(7) 0.0476(3) 0.2232(2) 0.088(2) Uani 1 1 d .
H51A H 0.4452 0.0957 0.2300 0.132 Uiso 1 1 calc R
H51B H 0.5293 0.0446 0.1969 0.132 Uiso 1 1 calc R
H51C H 0.5120 0.0259 0.2524 0.132 Uiso 1 1 calc R
C52 C 0.3244(6) 0.0023(2) 0.09459(18) 0.0560(13) Uani 1 1 d .
C53 C 0.2885(6) -0.0755(3) 0.0864(2) 0.0696(16) Uani 1 1 d .
H53A H 0.1871 -0.0804 0.0731 0.104 Uiso 1 1 calc R
H53B H 0.3026 -0.0997 0.1175 0.104 Uiso 1 1 calc R
H53C H 0.3534 -0.0948 0.0637 0.104 Uiso 1 1 calc R
C54 C 0.4962(6) 0.0103(3) 0.1060(2) 0.0737(16) Uani 1 1 d .
H54A H 0.5458 -0.0054 0.0781 0.111 Uiso 1 1 calc R
H54B H 0.5285 -0.0172 0.1345 0.111 Uiso 1 1 calc R
H54C H 0.5200 0.0584 0.1125 0.111 Uiso 1 1 calc R
C55 C 0.2875(6) 0.0379(3) 0.04492(17) 0.0638(14) Uani 1 1 d .
H55A H 0.3408 0.0155 0.0202 0.096 Uiso 1 1 calc R
H55B H 0.3158 0.0861 0.0474 0.096 Uiso 1 1 calc R
H55C H 0.1825 0.0346 0.0359 0.096 Uiso 1 1 calc R
C56 C 0.0807(6) 0.3123(3) -0.1229(2) 0.0715(16) Uani 1 1 d .
C57 C -0.0229(6) 0.3121(4) -0.0825(2) 0.084(2) Uani 1 1 d .
H57A H -0.0369 0.3590 -0.0714 0.127 Uiso 1 1 calc R
H57B H 0.0190 0.2843 -0.0554 0.127 Uiso 1 1 calc R
H57C H -0.1170 0.2928 -0.0949 0.127 Uiso 1 1 calc R
C58 C 0.0904(9) 0.2360(3) -0.1427(3) 0.103(3) Uani 1 1 d .
H58A H 0.1260 0.2058 -0.1160 0.154 Uiso 1 1 calc R
H58B H 0.1576 0.2344 -0.1682 0.154 Uiso 1 1 calc R
H58C H -0.0064 0.2209 -0.1558 0.154 Uiso 1 1 calc R
C59 C 0.0115(7) 0.3602(4) -0.1645(2) 0.095(2) Uani 1 1 d .
H59A H -0.0889 0.3458 -0.1737 0.143 Uiso 1 1 calc R
H59B H 0.0687 0.3570 -0.1927 0.143 Uiso 1 1 calc R
H59C H 0.0118 0.4075 -0.1530 0.143 Uiso 1 1 calc R
C60 C 0.4073(7) 0.3153(4) -0.1461(2) 0.0832(19) Uani 1 1 d .
C61 C 0.3408(7) 0.3291(3) -0.20050(19) 0.0811(19) Uani 1 1 d .
H61A H 0.4164 0.3219 -0.2228 0.122 Uiso 1 1 calc R
H61B H 0.3055 0.3763 -0.2034 0.122 Uiso 1 1 calc R
H61C H 0.2597 0.2976 -0.2086 0.122 Uiso 1 1 calc R
C62 C 0.4555(7) 0.2392(3) -0.1432(2) 0.084(2) Uani 1 1 d .
H62A H 0.3691 0.2097 -0.1461 0.126 Uiso 1 1 calc R
H62B H 0.5112 0.2307 -0.1120 0.126 Uiso 1 1 calc R
H62C H 0.5164 0.2291 -0.1696 0.126 Uiso 1 1 calc R
C63 C 0.5577(7) 0.3614(5) -0.1370(3) 0.120(3) Uani 1 1 d .
H63A H 0.5947 0.3584 -0.1028 0.179 Uiso 1 1 calc R
H63B H 0.5361 0.4092 -0.1454 0.179 Uiso 1 1 calc R
H63C H 0.6314 0.3439 -0.1573 0.179 Uiso 1 1 calc R
C64 C 0.2802(10) 0.4383(3) -0.0883(2) 0.100(2) Uani 1 1 d .
C65 C 0.2779(11) 0.4804(3) -0.1382(2) 0.145(4) Uani 1 1 d .
H65A H 0.2672 0.5292 -0.1316 0.218 Uiso 1 1 calc R
H65B H 0.1958 0.4650 -0.1604 0.218 Uiso 1 1 calc R
H65C H 0.3693 0.4726 -0.1531 0.218 Uiso 1 1 calc R
C66 C 0.4248(9) 0.4601(3) -0.0574(2) 0.109(3) Uani 1 1 d .
H66A H 0.4252 0.5097 -0.0527 0.163 Uiso 1 1 calc R
H66B H 0.5092 0.4469 -0.0746 0.163 Uiso 1 1 calc R
H66C H 0.4298 0.4373 -0.0259 0.163 Uiso 1 1 calc R
C67 C 0.1422(9) 0.4568(4) -0.0588(3) 0.115(3) Uani 1 1 d .
H67A H 0.1429 0.4277 -0.0299 0.173 Uiso 1 1 calc R
H67B H 0.0521 0.4490 -0.0795 0.173 Uiso 1 1 calc R
H67C H 0.1476 0.5048 -0.0489 0.173 Uiso 1 1 calc R
O1 O 0.3281(3) 0.37295(15) 0.03231(11) 0.0470(7) Uani 1 1 d .
O2 O 0.1999(5) 0.2003(2) 0.24861(13) 0.0818(12) Uani 1 1 d .
O3 O 0.5778(4) 0.18762(19) 0.18576(12) 0.0632(10) Uani 1 1 d .
O4 O -0.1025(4) 0.20289(19) 0.12324(13) 0.0631(9) Uani 1 1 d .
O11 O -0.0747(4) 0.3638(2) 0.02967(15) 0.0759(11) Uani 1 1 d .
O12 O 0.0031(5) 0.1454(2) -0.02298(14) 0.0810(12) Uani 1 1 d .
O21 O 0.3378(4) 0.13797(19) -0.05289(13) 0.0691(10) Uani 1 1 d .
O22 O 0.6723(4) 0.2871(3) -0.02613(16) 0.1021(16) Uani 1 1 d .
O31 O 0.7069(4) 0.3385(2) 0.10278(17) 0.0799(12) Uani 1 1 d .
O32 O 0.6526(4) 0.1372(2) 0.03511(14) 0.0759(11) Uani 1 1 d .
O41 O 0.4852(6) 0.3380(3) 0.22482(19) 0.122(2) Uani 1 1 d .
O42 O -0.0173(5) 0.3308(3) 0.19114(19) 0.116(2) Uani 1 1 d .
O43 O 0.2423(7) 0.4788(2) 0.11836(18) 0.1181(18) Uani 1 1 d .

loop_
_atom_site_aniso_label
_atom_site_aniso_U_11
_atom_site_aniso_U_22
_atom_site_aniso_U_33
_atom_site_aniso_U_23
_atom_site_aniso_U_13
_atom_site_aniso_U_12
Ir1 0.05214(12) 0.04152(11) 0.03018(10) -0.00391(7) 0.00606(8) -0.00404(8)
Ru1 0.03689(19) 0.0402(2) 0.03384(19) -0.00273(15) 0.00013(15) -0.00053(15)
Ru2 0.0421(2) 0.0460(2) 0.03119(19) 0.00043(15) 0.00237(15) -0.00341(16)
Ru3 0.03640(19) 0.0458(2) 0.03174(19) -0.00226(15) 0.00172(15) -0.00050(15)
Ru4 0.0506(2) 0.0414(2) 0.0357(2) -0.00980(15) 0.00353(17) 0.00017(16)
P1 0.0648(8) 0.0416(7) 0.0332(6) -0.0012(5) 0.0000(6) -0.0050(6)
P2 0.0591(8) 0.0436(7) 0.0342(6) 0.0036(5) 0.0005(6) -0.0053(6)
C1 0.042(2) 0.038(3) 0.044(3) -0.012(2) 0.001(2) -0.001(2)
C2 0.066(3) 0.060(3) 0.042(3) 0.000(2) 0.006(2) -0.006(3)
C3 0.056(3) 0.053(3) 0.042(3) -0.005(2) 0.001(2) 0.001(2)
C4 0.057(3) 0.050(3) 0.056(3) -0.006(2) 0.012(3) -0.008(2)
C11 0.044(3) 0.057(3) 0.050(3) -0.002(2) 0.005(2) 0.002(2)
C12 0.049(3) 0.057(3) 0.045(3) -0.001(2) -0.004(2) -0.005(2)
C21 0.051(3) 0.054(3) 0.038(3) 0.008(2) 0.006(2) 0.010(2)
C22 0.053(3) 0.093(4) 0.043(3) 0.007(3) -0.001(2) -0.013(3)
C31 0.047(3) 0.058(3) 0.052(3) 0.001(2) 0.001(2) -0.001(3)
C32 0.050(3) 0.068(3) 0.038(3) -0.004(2) 0.003(2) 0.005(3)
C41 0.074(4) 0.063(4) 0.061(4) -0.021(3) -0.010(3) 0.004(3)
C42 0.069(4) 0.077(4) 0.062(4) -0.031(3) 0.013(3) -0.003(3)
C43 0.125(5) 0.054(4) 0.055(3) -0.014(3) 0.019(3) 0.002(3)
C44 0.072(4) 0.054(3) 0.088(4) 0.003(3) 0.012(3) -0.012(3)
C45 0.065(4) 0.071(4) 0.102(5) 0.000(4) -0.015(3) -0.011(3)
C46 0.090(5) 0.076(4) 0.108(5) 0.006(4) 0.043(4) -0.008(4)
C47 0.102(5) 0.063(4) 0.137(6) 0.007(4) 0.023(5) -0.030(4)
C48 0.138(6) 0.060(4) 0.044(3) 0.007(3) -0.021(3) -0.011(4)
C49 0.231(9) 0.087(5) 0.047(4) 0.008(3) 0.033(5) -0.009(6)
C50 0.171(7) 0.054(4) 0.065(4) 0.018(3) -0.036(4) -0.003(4)
C51 0.124(5) 0.075(4) 0.057(4) 0.005(3) -0.038(4) 0.000(4)
C52 0.075(3) 0.044(3) 0.048(3) -0.007(2) 0.002(3) 0.004(2)
C53 0.098(4) 0.047(3) 0.062(4) -0.013(3) -0.005(3) 0.000(3)
C54 0.078(4) 0.056(3) 0.086(4) -0.010(3) 0.000(3) 0.011(3)
C55 0.095(4) 0.056(3) 0.040(3) -0.011(2) 0.001(3) 0.008(3)
C56 0.066(4) 0.093(5) 0.054(3) 0.018(3) -0.007(3) 0.008(3)
C57 0.059(4) 0.130(6) 0.063(4) 0.023(4) -0.002(3) 0.012(4)
C58 0.138(6) 0.074(4) 0.087(5) 0.004(4) -0.047(5) -0.036(4)
C59 0.085(4) 0.127(6) 0.070(4) 0.041(4) -0.009(3) 0.019(4)
C60 0.089(5) 0.115(6) 0.048(3) 0.011(3) 0.016(3) 0.015(4)
C61 0.097(5) 0.112(5) 0.036(3) 0.010(3) 0.013(3) 0.008(4)
C62 0.097(5) 0.106(5) 0.052(4) -0.006(3) 0.019(3) 0.036(4)
C63 0.068(4) 0.210(9) 0.082(5) 0.050(5) 0.015(4) -0.030(5)
C64 0.184(8) 0.052(4) 0.059(4) 0.010(3) -0.013(4) -0.023(4)
C65 0.302(12) 0.056(4) 0.069(5) 0.026(3) -0.031(6) -0.040(6)
C66 0.188(8) 0.073(4) 0.063(4) 0.001(3) -0.004(4) -0.068(5)
C67 0.180(8) 0.083(5) 0.082(5) -0.006(4) 0.013(5) 0.068(5)
O1 0.061(2) 0.0396(18) 0.0399(17) -0.0007(14) 0.0020(15) -0.0045(15)
O2 0.121(3) 0.092(3) 0.036(2) -0.011(2) 0.025(2) -0.002(3)
O3 0.058(2) 0.085(3) 0.044(2) 0.0123(18) -0.0120(17) -0.0013(19)
O4 0.051(2) 0.073(3) 0.066(2) 0.0099(19) 0.0139(18) -0.0012(18)
O11 0.067(2) 0.080(3) 0.081(3) 0.008(2) 0.008(2) 0.027(2)
O12 0.093(3) 0.084(3) 0.063(3) -0.022(2) -0.014(2) -0.023(2)
O21 0.096(3) 0.055(2) 0.057(2) -0.0068(19) 0.011(2) 0.013(2)
O22 0.046(2) 0.190(5) 0.071(3) 0.029(3) 0.010(2) -0.014(3)
O31 0.057(2) 0.071(3) 0.110(4) -0.012(2) 0.004(2) -0.019(2)
O32 0.071(3) 0.094(3) 0.065(3) -0.013(2) 0.018(2) 0.024(2)
O41 0.120(4) 0.142(5) 0.094(4) -0.057(3) -0.053(3) 0.023(3)
O42 0.075(3) 0.158(5) 0.121(4) -0.076(4) 0.045(3) -0.018(3)
O43 0.207(6) 0.046(3) 0.104(4) -0.007(3) 0.029(4) 0.012(3)

loop_
_atom_type_symbol
_atom_type_description
_atom_type_scat_dispersion_real
_atom_type_scat_dispersion_imag
_atom_type_scat_source
C C 0.0033 0.0016 'International Tables Vol C Tables 4.2.6.8 and 6.1.1.4'
H H 0.0000 0.0000 'International Tables Vol C Tables 4.2.6.8 and 6.1.1.4'
O O 0.0106 0.0060 'International Tables Vol C Tables 4.2.6.8 and 6.1.1.4'
P P 0.1023 0.0942 'International Tables Vol C Tables 4.2.6.8 and 6.1.1.4'
Ru Ru -1.2594 0.8363 'International Tables Vol C Tables 4.2.6.8 and 6.1.1.4'
Ir Ir -1.4442 7.9887 'International Tables Vol C Tables 4.2.6.8 and 6.1.1.4'

loop_
_geom_angle_atom_site_label_1
_geom_angle_atom_site_label_2
_geom_angle_atom_site_label_3
_geom_angle
C2 Ir1 C3 95.3(2)
C2 Ir1 C4 97.7(2)
C3 Ir1 C4 149.95(18)
C2 Ir1 P1 94.03(16)
C3 Ir1 P1 104.05(13)
C4 Ir1 P1 101.94(12)
C2 Ir1 Ru3 131.66(16)
C3 Ir1 Ru3 47.11(13)
C4 Ir1 Ru3 105.79(12)
P1 Ir1 Ru3 120.58(3)
C2 Ir1 Ru4 87.40(16)
C3 Ir1 Ru4 78.69(13)
C4 Ir1 Ru4 74.97(12)
P1 Ir1 Ru4 176.75(3)
Ru3 Ir1 Ru4 59.991(11)
C2 Ir1 Ru1 131.64(16)
C3 Ir1 Ru1 108.71(13)
C4 Ir1 Ru1 44.17(12)
P1 Ir1 Ru1 118.46(3)
Ru3 Ir1 Ru1 62.063(11)
Ru4 Ir1 Ru1 58.652(10)
C2 Ir1 H1 173.5(12)
C3 Ir1 H1 83.4(12)
C4 Ir1 H1 80.7(12)
P1 Ir1 H1 92.4(12)
Ru3 Ir1 H1 43.9(12)
Ru4 Ir1 H1 86.1(12)
Ru1 Ir1 H1 43.8(12)
C11 Ru1 C12 95.2(2)
C11 Ru1 C4 94.2(2)
C12 Ru1 C4 94.9(2)
C11 Ru1 C1 86.89(19)
C12 Ru1 C1 135.61(19)
C4 Ru1 C1 129.29(18)
C11 Ru1 Ru4 91.06(15)
C12 Ru1 Ru4 172.93(15)
C4 Ru1 Ru4 81.45(14)
C1 Ru1 Ru4 47.85(12)
C11 Ru1 Ir1 138.45(15)
C12 Ru1 Ir1 112.43(15)
C4 Ru1 Ir1 54.68(15)
C1 Ru1 Ir1 93.35(12)
Ru4 Ru1 Ir1 60.518(11)
C11 Ru1 Ru2 94.69(15)
C12 Ru1 Ru2 85.83(15)
C4 Ru1 Ru2 171.02(15)
C1 Ru1 Ru2 49.87(12)
Ru4 Ru1 Ru2 96.874(14)
Ir1 Ru1 Ru2 116.836(14)
C11 Ru1 Ru3 134.36(15)
C12 Ru1 Ru3 117.34(15)
C4 Ru1 Ru3 112.50(15)
C1 Ru1 Ru3 47.50(12)
Ru4 Ru1 Ru3 59.325(12)
Ir1 Ru1 Ru3 58.330(10)
Ru2 Ru1 Ru3 59.668(12)
C11 Ru1 H1 175.0(11)
C12 Ru1 H1 89.8(11)
C4 Ru1 H1 85.3(11)
C1 Ru1 H1 89.6(11)
Ru4 Ru1 H1 83.9(11)
Ir1 Ru1 H1 38.2(12)
Ru2 Ru1 H1 85.7(11)
Ru3 Ru1 H1 42.1(11)
C21 Ru2 C22 90.5(2)
C21 Ru2 O1 162.39(16)
C22 Ru2 O1 99.4(2)
C21 Ru2 C1 129.44(18)
C22 Ru2 C1 109.82(19)
O1 Ru2 C1 33.20(13)
C21 Ru2 P2 94.87(14)
C22 Ru2 P2 91.20(16)
O1 Ru2 P2 99.42(9)
C1 Ru2 P2 128.85(12)
C21 Ru2 Ru3 92.25(14)
C22 Ru2 Ru3 83.82(16)
O1 Ru2 Ru3 74.54(8)
C1 Ru2 Ru3 47.56(11)
P2 Ru2 Ru3 171.35(3)
C21 Ru2 Ru1 89.13(14)
C22 Ru2 Ru1 144.01(16)
O1 Ru2 Ru1 74.30(8)
C1 Ru2 Ru1 47.54(11)
P2 Ru2 Ru1 124.68(3)
Ru3 Ru2 Ru1 60.248(12)
C31 Ru3 C32 90.9(2)
C31 Ru3 C3 94.1(2)
C32 Ru3 C3 95.2(2)
C31 Ru3 C1 90.57(19)
C32 Ru3 C1 137.23(19)
C3 Ru3 C1 127.34(18)
C31 Ru3 Ir1 135.65(15)
C32 Ru3 Ir1 113.29(15)
C3 Ru3 Ir1 49.26(13)
C1 Ru3 Ir1 94.57(12)
C31 Ru3 Ru4 93.49(15)
C32 Ru3 Ru4 173.76(15)
C3 Ru3 Ru4 80.15(13)
C1 Ru3 Ru4 47.20(12)
Ir1 Ru3 Ru4 60.519(11)
C31 Ru3 Ru2 98.22(15)
C32 Ru3 Ru2 87.42(14)
C3 Ru3 Ru2 167.37(14)
C1 Ru3 Ru2 50.12(12)
Ir1 Ru3 Ru2 118.491(14)
Ru4 Ru3 Ru2 96.292(15)
C31 Ru3 Ru1 138.17(15)
C32 Ru3 Ru1 120.44(14)
C3 Ru3 Ru1 108.40(14)
C1 Ru3 Ru1 47.71(11)
Ir1 Ru3 Ru1 59.607(11)
Ru4 Ru3 Ru1 58.021(12)
Ru2 Ru3 Ru1 60.085(12)
C31 Ru3 H1 174.5(12)
C32 Ru3 H1 91.9(11)
C3 Ru3 H1 81.0(12)
C1 Ru3 H1 90.5(11)
Ir1 Ru3 H1 38.9(12)
Ru4 Ru3 H1 83.3(11)
Ru2 Ru3 H1 86.6(12)
Ru1 Ru3 H1 42.8(11)
C43 Ru4 C41 93.5(3)
C43 Ru4 C42 91.4(3)
C41 Ru4 C42 96.8(2)
C43 Ru4 C1 81.1(2)
C41 Ru4 C1 126.7(2)
C42 Ru4 C1 136.1(2)
C43 Ru4 Ru1 113.18(18)
C41 Ru4 Ru1 150.18(16)
C42 Ru4 Ru1 95.69(16)
C1 Ru4 Ru1 50.35(11)
C43 Ru4 Ru3 120.42(18)
C41 Ru4 Ru3 92.93(17)
C42 Ru4 Ru3 146.06(16)
C1 Ru4 Ru3 49.42(12)
Ru1 Ru4 Ru3 62.655(12)
C43 Ru4 Ir1 173.74(19)
C41 Ru4 Ir1 92.76(17)
C42 Ru4 Ir1 87.54(17)
C1 Ru4 Ir1 95.38(12)
Ru1 Ru4 Ir1 60.830(11)
Ru3 Ru4 Ir1 59.490(11)
C52 P1 C48 106.8(3)
C52 P1 C44 107.9(2)
C48 P1 C44 106.1(3)
C52 P1 Ir1 112.24(16)
C48 P1 Ir1 112.15(18)
C44 P1 Ir1 111.29(18)
C64 P2 C60 109.0(3)
C64 P2 C56 107.9(3)
C60 P2 C56 105.6(3)
C64 P2 Ru2 108.80(19)
C60 P2 Ru2 114.1(2)
C56 P2 Ru2 111.33(17)
O1 C1 Ru4 131.4(3)
O1 C1 Ru3 129.3(3)
Ru4 C1 Ru3 83.38(17)
O1 C1 Ru1 128.9(3)
Ru4 C1 Ru1 81.81(16)
Ru3 C1 Ru1 84.79(16)
O1 C1 Ru2 68.9(2)
Ru4 C1 Ru2 159.7(2)
Ru3 C1 Ru2 82.32(14)
Ru1 C1 Ru2 82.58(14)
O2 C2 Ir1 174.6(5)
O3 C3 Ru3 139.7(4)
O3 C3 Ir1 136.2(4)
Ru3 C3 Ir1 83.64(18)
O4 C4 Ru1 147.1(4)
O4 C4 Ir1 131.5(4)
Ru1 C4 Ir1 81.16(18)
O11 C11 Ru1 175.0(5)
O12 C12 Ru1 177.1(5)
O21 C21 Ru2 178.6(4)
O22 C22 Ru2 172.6(5)
O31 C31 Ru3 176.6(5)
O32 C32 Ru3 176.1(5)
O41 C41 Ru4 177.8(6)
O42 C42 Ru4 176.2(6)
O43 C43 Ru4 177.4(6)
C46 C44 C47 106.8(5)
C46 C44 C45 109.0(5)
C47 C44 C45 107.4(5)
C46 C44 P1 110.8(4)
C47 C44 P1 115.3(4)
C45 C44 P1 107.4(4)
C44 C45 H45A 109.5
C44 C45 H45B 109.5
H45A C45 H45B 109.5
C44 C45 H45C 109.5
H45A C45 H45C 109.5
H45B C45 H45C 109.5
C44 C46 H46A 109.5
C44 C46 H46B 109.5
H46A C46 H46B 109.5
C44 C46 H46C 109.5
H46A C46 H46C 109.5
H46B C46 H46C 109.5
C44 C47 H47A 109.5
C44 C47 H47B 109.5
H47A C47 H47B 109.5
C44 C47 H47C 109.5
H47A C47 H47C 109.5
H47B C47 H47C 109.5
C51 C48 C49 107.4(5)
C51 C48 C50 106.2(5)
C49 C48 C50 107.9(5)
C51 C48 P1 110.2(4)
C49 C48 P1 110.3(5)
C50 C48 P1 114.5(4)
C48 C49 H49A 109.5
C48 C49 H49B 109.5
H49A C49 H49B 109.5
C48 C49 H49C 109.5
H49A C49 H49C 109.5
H49B C49 H49C 109.5
C48 C50 H50A 109.5
C48 C50 H50B 109.5
H50A C50 H50B 109.5
C48 C50 H50C 109.5
H50A C50 H50C 109.5
H50B C50 H50C 109.5
C48 C51 H51A 109.5
C48 C51 H51B 109.5
H51A C51 H51B 109.5
C48 C51 H51C 109.5
H51A C51 H51C 109.5
H51B C51 H51C 109.5
C55 C52 C53 106.3(4)
C55 C52 C54 105.7(4)
C53 C52 C54 108.5(4)
C55 C52 P1 111.7(3)
C53 C52 P1 116.1(4)
C54 C52 P1 108.0(3)
C52 C53 H53A 109.5
C52 C53 H53B 109.5
H53A C53 H53B 109.5
C52 C53 H53C 109.5
H53A C53 H53C 109.5
H53B C53 H53C 109.5
C52 C54 H54A 109.5
C52 C54 H54B 109.5
H54A C54 H54B 109.5
C52 C54 H54C 109.5
H54A C54 H54C 109.5
H54B C54 H54C 109.5
C52 C55 H55A 109.5
C52 C55 H55B 109.5
H55A C55 H55B 109.5
C52 C55 H55C 109.5
H55A C55 H55C 109.5
H55B C55 H55C 109.5
C57 C56 C59 107.3(5)
C57 C56 C58 107.7(5)
C59 C56 C58 109.7(5)
C57 C56 P2 110.0(4)
C59 C56 P2 114.4(4)
C58 C56 P2 107.6(4)
C56 C57 H57A 109.5
C56 C57 H57B 109.5
H57A C57 H57B 109.5
C56 C57 H57C 109.5
H57A C57 H57C 109.5
H57B C57 H57C 109.5
C56 C58 H58A 109.5
C56 C58 H58B 109.5
H58A C58 H58B 109.5
C56 C58 H58C 109.5
H58A C58 H58C 109.5
H58B C58 H58C 109.5
C56 C59 H59A 109.5
C56 C59 H59B 109.5
H59A C59 H59B 109.5
C56 C59 H59C 109.5
H59A C59 H59C 109.5
H59B C59 H59C 109.5
C62 C60 C61 107.2(5)
C62 C60 C63 106.4(6)
C61 C60 C63 107.5(5)
C62 C60 P2 112.6(4)
C61 C60 P2 114.6(4)
C63 C60 P2 108.1(5)
C60 C61 H61A 109.5
C60 C61 H61B 109.5
H61A C61 H61B 109.5
C60 C61 H61C 109.5
H61A C61 H61C 109.5
H61B C61 H61C 109.5
C60 C62 H62A 109.5
C60 C62 H62B 109.5
H62A C62 H62B 109.5
C60 C62 H62C 109.5
H62A C62 H62C 109.5
H62B C62 H62C 109.5
C60 C63 H63A 109.5
C60 C63 H63B 109.5
H63A C63 H63B 109.5
C60 C63 H63C 109.5
H63A C63 H63C 109.5
H63B C63 H63C 109.5
C66 C64 C65 106.0(6)
C66 C64 C67 109.3(6)
C65 C64 C67 111.7(6)
C66 C64 P2 109.1(5)
C65 C64 P2 114.2(4)
C67 C64 P2 106.5(5)
C64 C65 H65A 109.5
C64 C65 H65B 109.5
H65A C65 H65B 109.5
C64 C65 H65C 109.5
H65A C65 H65C 109.5
H65B C65 H65C 109.5
C64 C66 H66A 109.5
C64 C66 H66B 109.5
H66A C66 H66B 109.5
C64 C66 H66C 109.5
H66A C66 H66C 109.5
H66B C66 H66C 109.5
C64 C67 H67A 109.5
C64 C67 H67B 109.5
H67A C67 H67B 109.5
C64 C67 H67C 109.5
H67A C67 H67C 109.5
H67B C67 H67C 109.5
C1 O1 Ru2 77.9(2)

loop_
_geom_bond_atom_site_label_1
_geom_bond_atom_site_label_2
_geom_bond_distance
Ir1 C2 1.826(5)
Ir1 C3 2.139(5)
Ir1 C4 2.348(5)
Ir1 P1 2.4582(12)
Ir1 Ru3 2.8061(4)
Ir1 Ru4 2.8353(4)
Ir1 Ru1 2.8440(4)
Ir1 H1 1.78(4)
Ru1 C11 1.866(5)
Ru1 C12 1.896(5)
Ru1 C4 2.005(5)
Ru1 C1 2.164(4)
Ru1 Ru4 2.7816(5)
Ru1 Ru2 2.9081(5)
Ru1 Ru3 2.9128(5)
Ru1 H1 1.99(4)
Ru2 C21 1.830(5)
Ru2 C22 1.854(5)
Ru2 O1 2.139(3)
Ru2 C1 2.242(4)
Ru2 P2 2.4932(12)
Ru2 Ru3 2.8958(5)
Ru3 C31 1.872(5)
Ru3 C32 1.891(5)
Ru3 C3 2.069(5)
Ru3 C1 2.156(4)
Ru3 Ru4 2.8204(5)
Ru3 H1 1.96(4)
Ru4 C43 1.902(6)
Ru4 C41 1.908(6)
Ru4 C42 1.914(6)
Ru4 C1 2.083(5)
P1 C52 1.918(5)
P1 C48 1.919(5)
P1 C44 1.922(6)
P2 C64 1.907(6)
P2 C60 1.908(6)
P2 C56 1.941(6)
C1 O1 1.256(5)
C2 O2 1.154(6)
C3 O3 1.164(5)
C4 O4 1.156(5)
C11 O11 1.146(5)
C12 O12 1.134(5)
C21 O21 1.159(5)
C22 O22 1.136(6)
C31 O31 1.131(5)
C32 O32 1.132(5)
C41 O41 1.133(6)
C42 O42 1.136(6)
C43 O43 1.138(6)
C44 C46 1.541(8)
C44 C47 1.551(7)
C44 C45 1.564(8)
C45 H45A 0.9600
C45 H45B 0.9600
C45 H45C 0.9600
C46 H46A 0.9600
C46 H46B 0.9600
C46 H46C 0.9600
C47 H47A 0.9600
C47 H47B 0.9600
C47 H47C 0.9600
C48 C51 1.540(8)
C48 C49 1.560(9)
C48 C50 1.565(8)
C49 H49A 0.9600
C49 H49B 0.9600
C49 H49C 0.9600
C50 H50A 0.9600
C50 H50B 0.9600
C50 H50C 0.9600
C51 H51A 0.9600
C51 H51B 0.9600
C51 H51C 0.9600
C52 C55 1.522(7)
C52 C53 1.538(6)
C52 C54 1.563(7)
C53 H53A 0.9600
C53 H53B 0.9600
C53 H53C 0.9600
C54 H54A 0.9600
C54 H54B 0.9600
C54 H54C 0.9600
C55 H55A 0.9600
C55 H55B 0.9600
C55 H55C 0.9600
C56 C57 1.500(8)
C56 C59 1.543(7)
C56 C58 1.564(8)
C57 H57A 0.9600
C57 H57B 0.9600
C57 H57C 0.9600
C58 H58A 0.9600
C58 H58B 0.9600
C58 H58C 0.9600
C59 H59A 0.9600
C59 H59B 0.9600
C59 H59C 0.9600
C60 C62 1.524(8)
C60 C61 1.567(8)
C60 C63 1.621(9)
C61 H61A 0.9600
C61 H61B 0.9600
C61 H61C 0.9600
C62 H62A 0.9600
C62 H62B 0.9600
C62 H62C 0.9600
C63 H63A 0.9600
C63 H63B 0.9600
C63 H63C 0.9600
C64 C66 1.548(9)
C64 C65 1.573(8)
C64 C67 1.577(10)
C65 H65A 0.9600
C65 H65B 0.9600
C65 H65C 0.9600
C66 H66A 0.9600
C66 H66B 0.9600
C66 H66C 0.9600
C67 H67A 0.9600
C67 H67B 0.9600
C67 H67C 0.9600
